data_7027978
loop_
_publ_author_name
'Hubert-Pfalzgraf, Liliane G.'
'Abada, Val\'erie'
'Vaissermann, Jacqueline'

_publ_contact_author
;
 Pr Liliane Hubert-Pfalzgraf, lab Chimie Moleculaire Universite de Nice
 Parc Valrose 06108 NICE CEDEX 2 FRANCE
;
_publ_section_title
;
 Synthesis and characterization of volatile cerium(IV)
 hexafluoroisopropoxide complexes. Structure of [Hpmdien]2[Ce{OCH(CF3)2}6]
;
_journal_issue 20
_journal_name_full 'Journal of the Chemical Society, Dalton Transactions'
_journal_page_first 3437
_journal_paper_doi 10.1039/a805338c
_journal_year 1998
_chemical_compound_source
;
?
;
_chemical_formula_moiety ' C18 H27 Ce0.50 O3 F18 N3 '
_chemical_formula_sum 'C36 H54 Ce F36 N6 O6'
_chemical_formula_weight 1491
_chemical_name_systematic
;
 ?
;
_space_group_IT_number 2
_symmetry_cell_setting triclinic
_symmetry_space_group_name_Hall '-P 1'
_symmetry_space_group_name_H-M 'P -1'
_atom_sites_solution_hydrogens geom
_atom_sites_solution_primary direct
_audit_creation_date 98-07-30
_audit_creation_method CRYSTALS
_cell_angle_alpha 71.34(3)
_cell_angle_beta 83.98(4)
_cell_angle_gamma 77.03(3)
_cell_formula_units_Z 1
_cell_length_a 10.421(4)
_cell_length_b 11.709(3)
_cell_length_c 13.101(7)
_cell_measurement_reflns_used 25
_cell_measurement_temperature 177
_cell_measurement_theta_max 13
_cell_measurement_theta_min 6
_cell_volume 1475.0(11)
_computing_cell_refinement 'CAD-4 software (Enraf-Nonius, 1989)'
_computing_data_collection 'CAD-4 software (Enraf-Nonius, 1989)'
_computing_data_reduction
;
RC93 (Watkin, D.J., Prout, C.K., Lilley, P.M.deQ. 1994)
;
_computing_molecular_graphics
;
 CAMERON (Watkin, Prout & Pearce,  1996)
;
_computing_publication_material
;
CRYSTALS Issue 10 (Watkin, Prout, Carruthers & Betteridge, 1996)
;
_computing_structure_refinement
;
CRYSTALS Issue 10 (Watkin, Prout, Carruthers & Betteridge, 1996)
;
_diffrn_ambient_temperature 177
_diffrn_measurement_device '  Enraf-nonius CAD4 '
_diffrn_measurement_method 2\q/\w
_diffrn_radiation_monochromator ' graphite '
_diffrn_radiation_type 'Mo K\a'
_diffrn_radiation_wavelength 0.71069
_diffrn_reflns_av_R_equivalents 0.04
_diffrn_reflns_limit_h_max 12
_diffrn_reflns_limit_h_min 0
_diffrn_reflns_limit_k_max 13
_diffrn_reflns_limit_k_min -13
_diffrn_reflns_limit_l_max 15
_diffrn_reflns_limit_l_min -15
_diffrn_reflns_number 5496
_diffrn_reflns_theta_max 25
_diffrn_reflns_theta_min 2
_diffrn_standards_decay_% 4.07
_diffrn_standards_interval_time 3600s
_diffrn_standards_number 3
_exptl_absorpt_coefficient_mu 0.94
_exptl_absorpt_correction_type none
_exptl_crystal_colour ' light yellow '
_exptl_crystal_density_diffrn 1.68
_exptl_crystal_description ' prism '
_exptl_crystal_F_000 739.97
_exptl_crystal_size_max 0.28
_exptl_crystal_size_mid 0.23
_exptl_crystal_size_min 0.18
_refine_diff_density_max 0.79
_refine_diff_density_min -0.43
_refine_ls_extinction_coef ' none '
_refine_ls_goodness_of_fit_obs 1.1355
_refine_ls_hydrogen_treatment
;
 H atoms placed geometrically after each cycle
;
_refine_ls_matrix_type full
_refine_ls_number_parameters 386
_refine_ls_number_reflns 3009
_refine_ls_R_factor_obs 0.0511
_refine_ls_shift/esd_max 1.010884
_refine_ls_structure_factor_coef F
_refine_ls_weighting_scheme
;
 Chebychev polynomial (Carruthers & Watkin, 1979)
;
_refine_ls_wR_factor_obs 0.0597
_reflns_limit_h_max 12
_reflns_limit_h_min -12
_reflns_limit_k_max 13
_reflns_limit_k_min -12
_reflns_limit_l_max 15
_reflns_limit_l_min 0
_reflns_number_observed 3009
_reflns_number_total 5183
_reflns_observed_criterion >3.00\s(I)
_cod_data_source_file c805338sup1.cif
_cod_data_source_block CRYSTALS_cif
_cod_depositor_comments
;
The following automatic conversions were performed:

'_cell_measurement_temperature' value '177K' was changed to '177' -
the value should be numeric and without a unit
designator.

'_diffrn_ambient_temperature' value '177K' was changed
to '177' - the value should be numeric and without a unit
designator.

'_symmetry_cell_setting' value 'Triclinic ' changed to
'triclinic' according to
/home/saulius/struct/CIF-dictionaries/cif_core.dic dictionary named
'cif_core.dic' version 2.4.2 from
2011-04-26.

'_exptl_absorpt_correction_type' value ' none ' changed
to 'none' according to
/home/saulius/struct/CIF-dictionaries/cif_core.dic dictionary named
'cif_core.dic' version 2.4.2 from
2011-04-26.

'_refine_ls_matrix_type' value ' full ' changed to
'full' according to
/home/saulius/struct/CIF-dictionaries/cif_core.dic dictionary named
'cif_core.dic' version 2.4.2 from 2011-04-26.

Automatic conversion script
Id: cif_fix_values 1891 2012-01-12 08:04:46Z andrius 

The following automatic conversions were performed:

'_atom_sites_solution_primary' value 'Direct_Methods' was changed to
'direct'.

'_atom_sites_solution_hydrogens' value 'Geometric' was changed to
'geom'.

Automatic conversion script
Id: cif_fix_values 6452 2018-10-05 10:23:21Z andrius 
;
_cod_original_cell_volume 1474(1)
_cod_original_sg_symbol_H-M 'P -1 '
_cod_original_formula_sum ' C36 H54 Ce1 O6 F36 N6 '
_cod_database_code 7027978

loop_
_symmetry_equiv_pos_as_xyz
x,y,z
-x,-y,-z

loop_
_atom_site_aniso_label
_atom_site_aniso_U_11
_atom_site_aniso_U_22
_atom_site_aniso_U_33
_atom_site_aniso_U_23
_atom_site_aniso_U_13
_atom_site_aniso_U_12
CE1 0.0296(3) 0.0322(3) 0.0407(4) -0.0060(2) -0.0071(2) -0.0067(2)
O1 0.061(3) 0.046(3) 0.080(4) -0.006(3) -0.028(3) 0.003(2)
O2 0.072(3) 0.063(3) 0.075(4) -0.021(3) -0.026(3) -0.025(3)
O3 0.066(3) 0.068(3) 0.069(4) -0.011(3) 0.017(3) -0.024(3)
C1 0.053(4) 0.058(5) 0.057(5) -0.016(4) -0.008(4) 0.001(4)
C2 0.054(4) 0.055(4) 0.075(6) -0.022(4) -0.014(4) -0.010(3)
C3 0.054(4) 0.065(5) 0.067(6) -0.014(4) 0.004(4) -0.012(4)
C11 0.059(5) 0.051(5) 0.107(8) -0.019(5) -0.027(5) 0.006(4)
C12 0.075(6) 0.048(5) 0.102(8) 0.002(5) -0.003(5) 0.002(4)
C21 0.078(6) 0.077(6) 0.078(7) -0.035(5) -0.024(5) -0.007(5)
C22 0.090(7) 0.076(6) 0.099(9) -0.036(6) -0.023(6) -0.024(6)
C31 0.065(6) 0.129(9) 0.083(8) -0.023(7) 0.014(6) -0.049(7)
C32 0.067(6) 0.115(9) 0.076(8) -0.013(7) 0.018(5) -0.014(6)
F111 0.068(3) 0.150(6) 0.132(6) -0.061(5) 0.016(4) 0.003(4)
F112 0.090(4) 0.119(5) 0.147(6) -0.041(4) -0.074(4) 0.027(4)
F113 0.063(3) 0.088(4) 0.251(9) -0.038(5) -0.026(4) -0.010(3)
F121 0.093(5) 0.073(4) 0.29(1) -0.020(5) 0.016(6) -0.029(3)
F122 0.191(8) 0.070(4) 0.173(7) -0.062(5) 0.020(6) -0.036(4)
F123 0.184(8) 0.090(5) 0.142(7) 0.052(5) -0.025(6) -0.012(5)
F211 0.112(5) 0.197(8) 0.091(5) -0.073(5) -0.007(4) 0.018(5)
F212 0.112(5) 0.164(6) 0.123(5) -0.052(5) -0.060(4) -0.028(4)
F213 0.230(9) 0.088(5) 0.078(4) -0.012(3) -0.029(5) -0.041(5)
F221 0.121(5) 0.067(4) 0.229(9) -0.059(5) -0.015(5) -0.006(4)
F222 0.28(1) 0.088(5) 0.113(6) -0.007(4) -0.037(6) -0.087(6)
F223 0.111(5) 0.115(5) 0.192(7) -0.056(5) -0.014(5) -0.068(4)
F311 0.071(4) 0.180(8) 0.189(8) -0.071(7) 0.025(5) 0.011(5)
F312 0.073(4) 0.27(1) 0.093(5) -0.031(6) -0.016(4) -0.024(5)
F313 0.113(5) 0.236(9) 0.131(6) -0.026(6) 0.015(4) -0.115(6)
F321 0.181(8) 0.171(8) 0.087(5) -0.064(5) -0.003(5) 0.001(6)
F322 0.166(7) 0.161(7) 0.088(5) 0.023(5) -0.004(5) -0.053(6)
F323 0.092(5) 0.29(1) 0.079(5) -0.059(6) -0.003(4) -0.002(6)
N1 0.073(5) 0.100(6) 0.090(6) -0.015(5) 0.019(5) -0.007(4)
N2 0.126(9) 0.16(1) 0.112(8) -0.062(7) -0.032(7) -0.045(7)
N3 0.075(4) 0.054(4) 0.065(4) -0.013(3) -0.005(3) -0.005(3)
C13 0.30(3) 0.22(2) 0.15(2) -0.12(2) 0.13(2) -0.06(2)
C14 0.68(7) 0.14(2) 0.11(1) -0.01(1) 0.13(3) 0.08(2)
C15 0.27(4) 0.36(5) 0.6(1) -0.07(5) -0.25(5) -0.06(3)
C23 0.20(2) 0.37(4) 0.18(2) -0.20(2) 0.02(2) -0.07(2)
C24 0.26(3) 0.40(5) 1.0(1) 0.54(7) -0.34(6) -0.22(4)
C25 0.18(2) 0.21(2) 0.21(2) -0.05(2) -0.07(2) -0.08(2)
C33 0.114(9) 0.096(8) 0.100(8) -0.043(7) -0.021(7) 0.028(7)
C34 0.29(3) 0.10(1) 0.31(4) 0.02(2) 0.04(3) 0.00(2)
C35 0.12(1) 0.31(3) 0.31(4) -0.15(3) -0.06(2) 0.04(2)

loop_
_atom_site_label
_atom_site_fract_x
_atom_site_fract_y
_atom_site_fract_z
_atom_site_U_iso_or_equiv
_atom_site_occupancy
_atom_site_thermal_displace_type
CE1 0.0000 0.0000 0.0000 0.0340 1.0000 Uani
O1 -0.1313(5) 0.1801(4) -0.0678(5) 0.0602 1.0000 Uani
O2 0.1026(5) 0.0866(5) 0.0824(5) 0.0610 1.0000 Uani
O3 -0.1360(5) -0.0421(5) 0.1414(5) 0.0662 1.0000 Uani
C1 -0.1956(7) 0.2580(7) -0.1567(6) 0.0571 1.0000 Uani
C2 0.2081(7) 0.1147(7) 0.1162(7) 0.0584 1.0000 Uani
C3 -0.1928(8) -0.1322(8) 0.2102(7) 0.0632 1.0000 Uani
C11 -0.3443(9) 0.2649(8) -0.1377(9) 0.0679 1.0000 Uani
C12 -0.165(1) 0.3822(8) -0.1833(9) 0.0749 1.0000 Uani
C21 0.204(1) 0.0725(9) 0.2389(8) 0.0722 1.0000 Uani
C22 0.206(1) 0.2508(9) 0.070(1) 0.0788 1.0000 Uani
C31 -0.341(1) -0.094(1) 0.2010(9) 0.0817 1.0000 Uani
C32 -0.154(1) -0.156(1) 0.3233(9) 0.0850 1.0000 Uani
F111 -0.3963(6) 0.3148(7) -0.0630(6) 0.1072 1.0000 Uani
F112 -0.4099(6) 0.3308(6) -0.2259(6) 0.0987 1.0000 Uani
F113 -0.3698(6) 0.1545(6) -0.1077(8) 0.1118 1.0000 Uani
F121 -0.0388(7) 0.3788(6) -0.1996(9) 0.1251 1.0000 Uani
F122 -0.2034(9) 0.4376(6) -0.1099(7) 0.1176 1.0000 Uani
F123 -0.2205(9) 0.4610(7) -0.2721(7) 0.1278 1.0000 Uani
F211 0.1010(7) 0.1241(8) 0.2832(6) 0.1174 1.0000 Uani
F212 0.3072(7) 0.0954(7) 0.2763(6) 0.1088 1.0000 Uani
F213 0.2149(9) -0.0458(6) 0.2780(5) 0.1152 1.0000 Uani
F221 0.1025(8) 0.3219(6) 0.1016(8) 0.1176 1.0000 Uani
F222 0.204(1) 0.2853(6) -0.0359(7) 0.1280 1.0000 Uani
F223 0.3102(7) 0.2842(6) 0.0926(7) 0.1082 1.0000 Uani
F311 -0.3933(6) 0.0043(9) 0.2333(8) 0.1298 1.0000 Uani
F312 -0.3752(6) -0.072(1) 0.1040(6) 0.1231 1.0000 Uani
F313 -0.4003(7) -0.1826(9) 0.2648(7) 0.1258 1.0000 Uani
F321 -0.1882(9) -0.0615(9) 0.3611(6) 0.1315 1.0000 Uani
F322 -0.1993(9) -0.2475(8) 0.3939(6) 0.1328 1.0000 Uani
F323 -0.0247(7) -0.185(1) 0.3295(5) 0.1272 1.0000 Uani
N1 0.5770(8) 0.2563(9) 0.4125(8) 0.0890 1.0000 Uani
N2 0.792(1) 0.375(1) 0.388(1) 0.1108 1.0000 Uani
N3 0.7035(7) 0.3356(6) 0.2103(6) 0.0658 1.0000 Uani
C13 0.586(3) 0.331(2) 0.475(2) 0.1533 1.0000 Uani
C14 0.589(4) 0.134(2) 0.468(2) 0.2059 1.0000 Uani
C15 0.463(4) 0.281(4) 0.371(5) 0.3316 1.0000 Uani
C23 0.701(3) 0.375(3) 0.467(2) 0.1766 1.0000 Uani
C24 0.794(3) 0.461(3) 0.262(4) 0.2474 1.0000 Uani
C25 0.928(2) 0.367(2) 0.406(2) 0.1771 1.0000 Uani
C33 0.792(1) 0.239(1) 0.178(1) 0.0980 1.0000 Uani
C34 0.720(3) 0.456(2) 0.166(3) 0.2170 1.0000 Uani
C35 0.569(2) 0.357(3) 0.174(3) 0.2130 1.0000 Uani
H11 -0.1570 0.2204 -0.2157 0.0560 1.0000 Uiso
H21 0.2889 0.0668 0.0865 0.0614 1.0000 Uiso
H31 -0.1557 -0.2067 0.1845 0.0633 1.0000 Uiso
H141 0.5894 0.0827 0.4209 0.2341 1.0000 Uiso
H142 0.6783 0.1022 0.5071 0.2341 1.0000 Uiso
H143 0.5187 0.1186 0.5269 0.2341 1.0000 Uiso
H151 0.4399 0.3689 0.3230 0.4294 1.0000 Uiso
H152 0.3903 0.2631 0.4248 0.4294 1.0000 Uiso
H153 0.4652 0.2272 0.3200 0.4294 1.0000 Uiso
H131 0.5570 0.2884 0.5504 0.1071 1.0000 Uiso
H132 0.5074 0.4081 0.4473 0.1071 1.0000 Uiso
H231 0.7430 0.3192 0.5390 0.1596 1.0000 Uiso
H232 0.6709 0.4598 0.4756 0.1596 1.0000 Uiso
H251 0.9565 0.3151 0.4796 0.2305 1.0000 Uiso
H252 0.9539 0.4488 0.3885 0.2305 1.0000 Uiso
H253 0.9886 0.3234 0.3530 0.2305 1.0000 Uiso
H241 0.8910 0.4442 0.2337 0.2494 1.0000 Uiso
H242 0.7706 0.5492 0.2583 0.2494 1.0000 Uiso
H341 0.7709 0.4717 0.0917 0.0783 1.0000 Uiso
H342 0.6321 0.5196 0.1500 0.0783 1.0000 Uiso
H331 0.7696 0.1559 0.2200 0.1265 1.0000 Uiso
H332 0.8859 0.2355 0.1932 0.1265 1.0000 Uiso
H333 0.7862 0.2508 0.0993 0.1265 1.0000 Uiso
H351 0.5334 0.2787 0.1983 0.2742 1.0000 Uiso
H352 0.5067 0.4205 0.2013 0.2742 1.0000 Uiso
H353 0.5673 0.3877 0.0915 0.2742 1.0000 Uiso

loop_
_atom_type_symbol
_atom_type_scat_dispersion_real
_atom_type_scat_dispersion_imag
_atom_type_scat_Cromer_Mann_a1
_atom_type_scat_Cromer_Mann_b1
_atom_type_scat_Cromer_Mann_a2
_atom_type_scat_Cromer_Mann_b2
_atom_type_scat_Cromer_Mann_a3
_atom_type_scat_Cromer_Mann_b3
_atom_type_scat_Cromer_Mann_a4
_atom_type_scat_Cromer_Mann_b4
_atom_type_scat_Cromer_Mann_c
_atom_type_scat_source
'C   ' 0.0020 0.0020 2.3100 20.8439 1.0200 10.2075 1.5886 0.5687 0.8650 51.6512 0.2156 International_Tables_Vol_IV_Table_2.2B
'H   ' 0.0000 0.0000 0.4930 10.5109 0.3229 26.1257 0.1402 3.1424 0.0408 57.7997 0.0030 International_Tables_Vol_IV_Table_2.2B
'O   ' 0.0080 0.0060 3.0485 13.2771 2.2868 5.7011 1.5463 0.3239 0.8670 32.9089 0.2508 International_Tables_Vol_IV_Table_2.2B
'N   ' 0.0040 0.0030 12.2126 0.0057 3.1322 9.8933 2.0125 28.9975 1.1663 0.5826 -11.5290 International_Tables_Vol_IV_Table_2.2B
'F   ' 0.0140 0.0100 3.5392 10.2825 2.6412 4.2944 1.5170 0.2615 1.0243 26.1476 0.2776 International_Tables_Vol_IV_Table_2.2B
'Ce  ' -0.5640 2.6320 21.1671 2.8122 19.7695 0.2268 11.8513 17.6083 3.3305 127.1130 1.8626 International_Tables_Vol_IV_Table_2.2B

loop_
_geom_angle_atom_site_label_1
_geom_angle_site_symmetry_1
_geom_angle_atom_site_label_2
_geom_angle_atom_site_label_3
_geom_angle_site_symmetry_3
_geom_angle
_geom_angle_publ_flag
O1 . CE1 O1 2_555 179.99 no
O1 . CE1 O2 . 88.8(2) no
O1 2_555 CE1 O2 . 91.2(2) no
O1 . CE1 O2 2_555 91.2(2) no
O1 2_555 CE1 O2 2_555 88.8(2) no
O2 . CE1 O2 2_555 179.99 no
O1 . CE1 O3 . 90.1(2) no
O1 2_555 CE1 O3 . 89.9(2) no
O2 . CE1 O3 . 89.7(2) no
O2 2_555 CE1 O3 . 90.3(2) no
O1 . CE1 O3 2_555 89.9(2) no
O1 2_555 CE1 O3 2_555 90.1(2) no
O2 . CE1 O3 2_555 90.3(2) no
O2 2_555 CE1 O3 2_555 89.7(2) no
O3 . CE1 O3 2_555 179.99 no
CE1 . O1 C1 . 145.2(5) no
CE1 . O2 C2 . 156.9(5) no
CE1 . O3 C3 . 143.9(5) no
O1 . C1 C11 . 109.8(7) no
O1 . C1 C12 . 110.5(7) no
C11 . C1 C12 . 110.4(7) no
O1 . C1 H11 . 103.5(6) no
C11 . C1 H11 . 113.2(7) no
C12 . C1 H11 . 109.2(8) no
O2 . C2 C21 . 108.6(7) no
O2 . C2 C22 . 110.2(7) no
C21 . C2 C22 . 112.0(8) no
O2 . C2 H21 . 105.3(7) no
C21 . C2 H21 . 110.9(7) no
C22 . C2 H21 . 109.7(8) no
O3 . C3 C31 . 109.2(7) no
O3 . C3 C32 . 109.8(8) no
C31 . C3 C32 . 111.1(8) no
O3 . C3 H31 . 103.9(7) no
C31 . C3 H31 . 111.6(8) no
C32 . C3 H31 . 110.9(8) no
C1 . C11 F111 . 114.1(8) no
C1 . C11 F112 . 111.8(9) no
F111 . C11 F112 . 105.8(7) no
C1 . C11 F113 . 110.1(7) no
F111 . C11 F113 . 106.5(10) no
F112 . C11 F113 . 108.1(8) no
C1 . C12 F121 . 111.6(7) no
C1 . C12 F122 . 115.0(8) no
F121 . C12 F122 . 106.3(10) no
C1 . C12 F123 . 113.3(10) no
F121 . C12 F123 . 105.7(9) no
F122 . C12 F123 . 104.2(8) no
C2 . C21 F211 . 114.9(8) no
C2 . C21 F212 . 111.2(8) no
F211 . C21 F212 . 105.9(8) no
C2 . C21 F213 . 111.6(7) no
F211 . C21 F213 . 107.9(10) no
F212 . C21 F213 . 104.8(8) no
C2 . C22 F221 . 114.6(9) no
C2 . C22 F222 . 110.5(8) no
F221 . C22 F222 . 106.2(10) no
C2 . C22 F223 . 113.8(9) no
F221 . C22 F223 . 105.5(8) no
F222 . C22 F223 . 105.5(10) no
C3 . C31 F311 . 113.3(9) no
C3 . C31 F312 . 111.4(9) no
F311 . C31 F312 . 108.5(11) no
C3 . C31 F313 . 110.9(10) no
F311 . C31 F313 . 104.5(10) no
F312 . C31 F313 . 107.9(9) no
C3 . C32 F321 . 115.6(9) no
C3 . C32 F322 . 113.0(10) no
F321 . C32 F322 . 106.5(10) no
C3 . C32 F323 . 110.5(8) no
F321 . C32 F323 . 104.1(11) no
F322 . C32 F323 . 106.3(10) no
C13 . N1 C14 . 114.7(18) no
C13 . N1 C15 . 113.4(30) no
C14 . N1 C15 . 101.1(28) no
C23 . N2 C24 . 131.6(22) no
C23 . N2 C25 . 121.5(16) no
C24 . N2 C25 . 96.0(15) no
C33 . N3 C34 . 120.0(14) no
C33 . N3 C35 . 112.6(13) no
C34 . N3 C35 . 96.5(19) no
N1 . C13 C23 . 118.2(16) no
N1 . C13 H131 . 107.1(22) no
C23 . C13 H131 . 114.6(34) no
N1 . C13 H132 . 103.2(26) no
C23 . C13 H132 . 107.7(25) no
H131 . C13 H132 . 104.4(19) no
N1 . C14 H141 . 112.7(19) no
N1 . C14 H142 . 109.1(35) no
H141 . C14 H142 . 106.5(23) no
N1 . C14 H143 . 112.4(19) no
H141 . C14 H143 . 109.9(41) no
H142 . C14 H143 . 105.9(21) no
N1 . C15 H151 . 111.7(34) no
N1 . C15 H152 . 113.9(48) no
H151 . C15 H152 . 109.2(44) no
N1 . C15 H153 . 109.8(41) no
H151 . C15 H153 . 105.0(51) no
H152 . C15 H153 . 106.8(36) no
N2 . C23 C13 . 125.1(16) no
N2 . C23 H231 . 108.5(22) no
C13 . C23 H231 . 100.3(32) no
N2 . C23 H232 . 111.1(31) no
C13 . C23 H232 . 104.7(23) no
H231 . C23 H232 . 105.3(16) no
N2 . C24 C34 . 127.9(19) no
N2 . C24 H241 . 106.2(17) no
C34 . C24 H241 . 100.8(41) no
N2 . C24 H242 . 109.4(42) no
C34 . C24 H242 . 103.7(19) no
H241 . C24 H242 . 107.2(21) no
N2 . C25 H251 . 113.9(19) no
N2 . C25 H252 . 113.9(19) no
H251 . C25 H252 . 109.2(17) no
N2 . C25 H253 . 109.6(15) no
H251 . C25 H253 . 105.0(20) no
H252 . C25 H253 . 104.4(20) no
N3 . C33 H331 . 110.2(11) no
N3 . C33 H332 . 110.8(10) no
H331 . C33 H332 . 108.0(10) no
N3 . C33 H333 . 110.9(9) no
H331 . C33 H333 . 108.1(12) no
H332 . C33 H333 . 108.8(12) no
N3 . C34 C24 . 97.3(21) no
N3 . C34 H341 . 113.2(21) no
C24 . C34 H341 . 115.6(35) no
N3 . C34 H342 . 114.1(27) no
C24 . C34 H342 . 113.8(21) no
H341 . C34 H342 . 103.4(25) no
N3 . C35 H351 . 111.4(22) no
N3 . C35 H352 . 111.6(23) no
H351 . C35 H352 . 108.8(28) no
N3 . C35 H353 . 110.4(23) no
H351 . C35 H353 . 107.1(26) no
H352 . C35 H353 . 107.3(27) no

loop_
_geom_bond_atom_site_label_1
_geom_bond_atom_site_label_2
_geom_bond_site_symmetry_2
_geom_bond_distance
_geom_bond_publ_flag
CE1 O1 . 2.207(5) yes
CE1 O1 2_555 2.207(5) yes
CE1 O2 . 2.183(5) yes
CE1 O2 2_555 2.183(5) yes
CE1 O3 . 2.205(5) yes
CE1 O3 2_555 2.205(5) yes
O1 C1 . 1.360(9) yes
O2 C2 . 1.368(9) yes
O3 C3 . 1.356(9) yes
C1 C11 . 1.53(1) yes
C1 C12 . 1.48(1) yes
C1 H11 . 1.013(8) no
C2 C21 . 1.52(1) yes
C2 C22 . 1.51(1) yes
C2 H21 . 1.017(8) no
C3 C31 . 1.52(1) yes
C3 C32 . 1.50(1) yes
C3 H31 . 1.016(8) no
C11 F111 . 1.31(1) yes
C11 F112 . 1.32(1) yes
C11 F113 . 1.31(1) yes
C12 F121 . 1.30(1) yes
C12 F122 . 1.31(1) yes
C12 F123 . 1.32(1) yes
C21 F211 . 1.29(1) yes
C21 F212 . 1.33(1) yes
C21 F213 . 1.30(1) yes
C22 F221 . 1.32(1) yes
C22 F222 . 1.32(1) yes
C22 F223 . 1.33(1) yes
C31 F311 . 1.34(1) yes
C31 F312 . 1.29(1) yes
C31 F313 . 1.33(1) yes
C32 F321 . 1.31(1) yes
C32 F322 . 1.32(1) yes
C32 F323 . 1.31(1) yes
N1 C13 . 1.39(2) yes
N1 C14 . 1.37(2) yes
N1 C15 . 1.29(3) yes
N2 C23 . 1.32(3) yes
N2 C24 . 1.64(4) yes
N2 C25 . 1.44(2) yes
N3 C33 . 1.44(1) yes
N3 C34 . 1.38(2) yes
N3 C35 . 1.47(2) yes
C13 C23 . 1.39(3) yes
C13 H131 . 1.00(2) no
C13 H132 . 1.06(3) no
C14 H141 . 0.99(3) no
C14 H142 . 1.04(4) no
C14 H143 . 1.00(3) no
C15 H151 . 1.01(5) no
C15 H152 . 0.99(6) no
C15 H153 . 1.04(6) no
C23 H231 . 1.04(3) no
C23 H232 . 1.02(3) no
C24 C34 . 1.57(2) yes
C24 H241 . 1.04(4) no
C24 H242 . 0.99(4) no
C25 H251 . 1.00(2) no
C25 H252 . 1.01(2) no
C25 H253 . 1.06(3) no
C33 H331 . 1.01(1) no
C33 H332 . 1.01(1) no
C33 H333 . 1.00(1) no
C34 H341 . 1.05(3) no
C34 H342 . 1.03(3) no
C35 H351 . 1.01(4) no
C35 H352 . 1.00(2) no
C35 H353 . 1.02(3) no
